data_4513342
loop_
_publ_author_name
'L\'opez-Mej\'ias, Vilmal\'i'
'Matzger, Adam J.'

_publ_section_title
;
 Structure--Polymorphism Study of Fenamates: Toward Developing an
 Understanding of the Polymorphophore
;
_journal_issue 8
_journal_name_full 'Crystal Growth &amp; Design'
_journal_page_first 3955
_journal_paper_doi 10.1021/acs.cgd.5b00570
_journal_volume 15
_journal_year 2015
_chemical_formula_sum 'C14 H13 N O2'
_chemical_formula_weight 227.25
_chemical_name_systematic
; 
 ? 
;
_space_group_IT_number 15
_symmetry_cell_setting monoclinic
_symmetry_Int_Tables_number 15
_symmetry_space_group_name_Hall '-C 2yc'
_symmetry_space_group_name_H-M 'C 1 2/c 1'
_atom_sites_solution_hydrogens geom
_atom_sites_solution_primary direct
_atom_sites_solution_secondary difmap
_audit_creation_method SHELXL-97
_cell_angle_alpha 90
_cell_angle_beta 100.3270(10)
_cell_angle_gamma 90
_cell_formula_units_Z 8
_cell_length_a 11.7458(3)
_cell_length_b 7.41756(13)
_cell_length_c 26.4949(5)
_cell_measurement_temperature 293(2)
_cell_volume 2270.98(8)
_computing_structure_refinement 'SHELXL-97 (Sheldrick, 1997)'
_computing_structure_solution 'SHELXS-97 (Sheldrick, 1990)'
_diffrn_ambient_temperature 293(2)
_diffrn_measured_fraction_theta_full 0.951
_diffrn_measured_fraction_theta_max 0.951
_diffrn_radiation_monochromator graphite
_diffrn_radiation_source 'fine-focus sealed tube'
_diffrn_radiation_type CuK\a
_diffrn_radiation_wavelength 1.54187
_diffrn_reflns_av_R_equivalents 0.0181
_diffrn_reflns_av_sigmaI/netI 0.0147
_diffrn_reflns_limit_h_max 13
_diffrn_reflns_limit_h_min -13
_diffrn_reflns_limit_k_max 8
_diffrn_reflns_limit_k_min -5
_diffrn_reflns_limit_l_max 31
_diffrn_reflns_limit_l_min -28
_diffrn_reflns_number 7508
_diffrn_reflns_theta_full 66.58
_diffrn_reflns_theta_max 66.58
_diffrn_reflns_theta_min 6.79
_exptl_absorpt_coefficient_mu 0.721
_exptl_absorpt_correction_T_max 0.8691
_exptl_absorpt_correction_T_min 0.8691
_exptl_crystal_density_diffrn 1.329
_exptl_crystal_density_method 'not measured'
_exptl_crystal_F_000 960
_exptl_crystal_size_max 0.20
_exptl_crystal_size_mid 0.20
_exptl_crystal_size_min 0.20
_refine_diff_density_max 0.426
_refine_diff_density_min -0.199
_refine_diff_density_rms 0.041
_refine_ls_extinction_method none
_refine_ls_goodness_of_fit_ref 1.082
_refine_ls_hydrogen_treatment mixed
_refine_ls_matrix_type full
_refine_ls_number_parameters 154
_refine_ls_number_reflns 1909
_refine_ls_number_restraints 0
_refine_ls_restrained_S_all 1.082
_refine_ls_R_factor_all 0.0392
_refine_ls_R_factor_gt 0.0368
_refine_ls_shift/su_max 0.000
_refine_ls_shift/su_mean 0.000
_refine_ls_structure_factor_coef Fsqd
_refine_ls_weighting_details 'calc w=1/[\s^2^(Fo^2^)+(0.0518P)^2^+2.0338P] where P=(Fo^2^+2Fc^2^)/3'
_refine_ls_weighting_scheme calc
_refine_ls_wR_factor_gt 0.1001
_refine_ls_wR_factor_ref 0.1018
_reflns_number_gt 1754
_reflns_number_total 1909
_reflns_threshold_expression >2sigma(I)
_cod_data_source_file cg5b00570_si_002.cif
_cod_data_source_block TAanalogue3-formI
_cod_depositor_comments 'Adding full bibliography for 4513336--4513344.cif.'
_cod_original_cell_volume 2270.98(7)
_cod_database_code 4513342

loop_
_symmetry_equiv_pos_as_xyz
'x, y, z'
'-x, y, -z+1/2'
'x+1/2, y+1/2, z'
'-x+1/2, y+1/2, -z+1/2'
'-x, -y, -z'
'x, -y, z-1/2'
'-x+1/2, -y+1/2, -z'
'x+1/2, -y+1/2, z-1/2'

loop_
_atom_site_label
_atom_site_type_symbol
_atom_site_fract_x
_atom_site_fract_y
_atom_site_fract_z
_atom_site_U_iso_or_equiv
_atom_site_adp_type
_atom_site_occupancy
_atom_site_symmetry_multiplicity
_atom_site_calc_flag
_atom_site_refinement_flags
O1 O 0.54146(8) 0.25941(13) 0.50341(4) 0.0245(3) Uani 1 1 d .
H1 H 0.5097 0.3388 0.5174 0.029 Uiso 1 1 calc R
O2 O 0.56787(8) 0.48885(13) 0.45235(4) 0.0234(3) Uani 1 1 d .
N15 N 0.70643(11) 0.44093(17) 0.38537(5) 0.0261(3) Uani 1 1 d .
H15 H 0.6601 0.5069 0.3992 0.031 Uiso 1 1 calc R
C2 C 0.58628(11) 0.32982(19) 0.46568(5) 0.0191(3) Uani 1 1 d .
C3 C 0.79342(12) -0.0361(2) 0.39762(5) 0.0226(3) Uani 1 1 d .
H3 H 0.8389 -0.1169 0.3831 0.027 Uiso 1 1 calc R
C4 C 0.66943(12) 0.0262(2) 0.45781(5) 0.0223(3) Uani 1 1 d .
H4 H 0.6305 -0.0126 0.4834 0.027 Uiso 1 1 calc R
C5 C 0.71703(11) 0.26550(19) 0.40194(5) 0.0193(3) Uani 1 1 d .
C6 C 0.69271(12) 0.6420(2) 0.31363(5) 0.0225(3) Uani 1 1 d .
C7 C 0.78310(11) 0.13818(19) 0.38015(5) 0.0214(3) Uani 1 1 d .
H7 H 0.8202 0.1729 0.3535 0.026 Uiso 1 1 calc R
C8 C 0.87977(12) 0.5166(2) 0.35001(5) 0.0231(3) Uani 1 1 d .
H8 H 0.9256 0.4455 0.3745 0.028 Uiso 1 1 calc R
C9 C 0.76093(12) 0.52769(19) 0.34891(5) 0.0204(3) Uani 1 1 d .
C10 C 0.74510(13) 0.7362(2) 0.27881(5) 0.0269(4) Uani 1 1 d .
H10 H 0.7005 0.8118 0.2551 0.032 Uiso 1 1 calc R
C11 C 0.73683(12) -0.0943(2) 0.43683(5) 0.0249(3) Uani 1 1 d .
H11 H 0.7446 -0.2126 0.4485 0.030 Uiso 1 1 calc R
C12 C 0.92987(13) 0.6117(2) 0.31452(6) 0.0267(4) Uani 1 1 d .
H12 H 1.0090 0.6024 0.3149 0.032 Uiso 1 1 calc R
C13 C 0.86248(14) 0.7203(2) 0.27857(6) 0.0283(4) Uani 1 1 d .
H13 H 0.8958 0.7822 0.2544 0.034 Uiso 1 1 calc R
C14 C 0.56717(13) 0.6677(2) 0.31659(6) 0.0313(4) Uani 1 1 d .
H14A H 0.5607 0.7183 0.3493 0.038 Uiso 1 1 calc R
H14B H 0.5283 0.5533 0.3126 0.038 Uiso 1 1 calc R
H14C H 0.5322 0.7478 0.2898 0.038 Uiso 1 1 calc R
C16 C 0.65811(11) 0.20590(19) 0.44144(5) 0.0192(3) Uani 1 1 d .

loop_
_atom_site_aniso_label
_atom_site_aniso_U_11
_atom_site_aniso_U_22
_atom_site_aniso_U_33
_atom_site_aniso_U_23
_atom_site_aniso_U_13
_atom_site_aniso_U_12
O1 0.0317(6) 0.0205(6) 0.0259(5) 0.0008(4) 0.0174(4) 0.0034(4)
O2 0.0266(5) 0.0207(6) 0.0261(5) 0.0033(4) 0.0135(4) 0.0061(4)
N15 0.0332(7) 0.0185(7) 0.0326(7) 0.0031(5) 0.0223(5) 0.0073(5)
C2 0.0194(7) 0.0202(9) 0.0186(7) 0.0000(5) 0.0059(5) -0.0014(5)
C3 0.0253(7) 0.0181(8) 0.0254(7) -0.0067(5) 0.0072(6) 0.0008(5)
C4 0.0267(7) 0.0212(8) 0.0207(7) 0.0001(5) 0.0085(6) -0.0024(6)
C5 0.0206(7) 0.0180(8) 0.0201(7) -0.0013(5) 0.0058(5) -0.0018(5)
C6 0.0265(7) 0.0185(8) 0.0241(7) -0.0043(6) 0.0088(6) 0.0022(6)
C7 0.0243(7) 0.0199(8) 0.0221(7) -0.0031(5) 0.0100(5) -0.0006(6)
C8 0.0260(7) 0.0194(8) 0.0255(7) -0.0018(6) 0.0086(6) 0.0026(6)
C9 0.0277(7) 0.0140(8) 0.0227(7) -0.0036(5) 0.0130(6) 0.0002(5)
C10 0.0376(8) 0.0213(9) 0.0237(8) 0.0010(6) 0.0103(6) 0.0049(6)
C11 0.0336(8) 0.0153(8) 0.0269(8) 0.0002(6) 0.0079(6) 0.0005(6)
C12 0.0272(7) 0.0224(9) 0.0346(8) -0.0057(6) 0.0164(6) -0.0025(6)
C13 0.0399(9) 0.0205(8) 0.0301(8) -0.0017(6) 0.0212(7) -0.0033(6)
C14 0.0285(8) 0.0342(10) 0.0319(8) -0.0009(7) 0.0071(6) 0.0071(6)
C16 0.0200(7) 0.0195(8) 0.0187(7) -0.0017(5) 0.0052(5) -0.0011(5)

loop_
_atom_type_symbol
_atom_type_description
_atom_type_scat_dispersion_real
_atom_type_scat_dispersion_imag
_atom_type_scat_source
C C 0.0181 0.0091 'International Tables Vol C Tables 4.2.6.8 and 6.1.1.4'
H H 0.0000 0.0000 'International Tables Vol C Tables 4.2.6.8 and 6.1.1.4'
N N 0.0311 0.0180 'International Tables Vol C Tables 4.2.6.8 and 6.1.1.4'
O O 0.0492 0.0322 'International Tables Vol C Tables 4.2.6.8 and 6.1.1.4'

loop_
_geom_angle_atom_site_label_1
_geom_angle_atom_site_label_2
_geom_angle_atom_site_label_3
_geom_angle
C2 O1 H1 109.5
C5 N15 C9 128.86(12)
C5 N15 H15 115.6
C9 N15 H15 115.6
O2 C2 O1 121.34(12)
O2 C2 C16 123.71(12)
O1 C2 C16 114.95(12)
C7 C3 C11 121.14(13)
C7 C3 H3 119.4
C11 C3 H3 119.4
C11 C4 C16 121.52(13)
C11 C4 H4 119.2
C16 C4 H4 119.2
N15 C5 C7 121.95(12)
N15 C5 C16 120.09(12)
C7 C5 C16 117.94(13)
C10 C6 C9 118.67(13)
C10 C6 C14 121.84(13)
C9 C6 C14 119.38(13)
C3 C7 C5 121.00(13)
C3 C7 H7 119.5
C5 C7 H7 119.5
C12 C8 C9 120.06(14)
C12 C8 H8 120.0
C9 C8 H8 120.0
C8 C9 C6 120.00(13)
C8 C9 N15 122.43(13)
C6 C9 N15 117.28(12)
C13 C10 C6 121.39(14)
C13 C10 H10 119.3
C6 C10 H10 119.3
C4 C11 C3 118.96(14)
C4 C11 H11 120.5
C3 C11 H11 120.5
C13 C12 C8 120.18(13)
C13 C12 H12 119.9
C8 C12 H12 119.9
C12 C13 C10 119.61(13)
C12 C13 H13 120.2
C10 C13 H13 120.2
C6 C14 H14A 109.5
C6 C14 H14B 109.5
H14A C14 H14B 109.5
C6 C14 H14C 109.5
H14A C14 H14C 109.5
H14B C14 H14C 109.5
C4 C16 C5 119.41(12)
C4 C16 C2 119.32(12)
C5 C16 C2 121.27(13)

loop_
_geom_bond_atom_site_label_1
_geom_bond_atom_site_label_2
_geom_bond_distance
O1 C2 1.3183(16)
O1 H1 0.8200
O2 C2 1.2391(17)
N15 C5 1.3719(19)
N15 C9 1.4066(18)
N15 H15 0.8600
C2 C16 1.4708(18)
C3 C7 1.371(2)
C3 C11 1.398(2)
C3 H3 0.9300
C4 C11 1.375(2)
C4 C16 1.401(2)
C4 H4 0.9300
C5 C7 1.4100(19)
C5 C16 1.4245(19)
C6 C10 1.386(2)
C6 C9 1.402(2)
C6 C14 1.5028(19)
C7 H7 0.9300
C8 C12 1.388(2)
C8 C9 1.3934(19)
C8 H8 0.9300
C10 C13 1.385(2)
C10 H10 0.9300
C11 H11 0.9300
C12 C13 1.383(2)
C12 H12 0.9300
C13 H13 0.9300
C14 H14A 0.9600
C14 H14B 0.9600
C14 H14C 0.9600

loop_
_geom_torsion_atom_site_label_1
_geom_torsion_atom_site_label_2
_geom_torsion_atom_site_label_3
_geom_torsion_atom_site_label_4
_geom_torsion
C9 N15 C5 C7 -4.7(2)
C9 N15 C5 C16 176.84(13)
C11 C3 C7 C5 1.4(2)
N15 C5 C7 C3 179.38(13)
C16 C5 C7 C3 -2.1(2)
C12 C8 C9 C6 -3.2(2)
C12 C8 C9 N15 -177.00(13)
C10 C6 C9 C8 2.8(2)
C14 C6 C9 C8 -173.50(13)
C10 C6 C9 N15 176.92(13)
C14 C6 C9 N15 0.6(2)
C5 N15 C9 C8 -48.9(2)
C5 N15 C9 C6 137.17(15)
C9 C6 C10 C13 -0.4(2)
C14 C6 C10 C13 175.82(14)
C16 C4 C11 C3 -1.2(2)
C7 C3 C11 C4 0.3(2)
C9 C8 C12 C13 1.2(2)
C8 C12 C13 C10 1.2(2)
C6 C10 C13 C12 -1.6(2)
C11 C4 C16 C5 0.4(2)
C11 C4 C16 C2 -179.12(13)
N15 C5 C16 C4 179.74(12)
C7 C5 C16 C4 1.23(19)
N15 C5 C16 C2 -0.7(2)
C7 C5 C16 C2 -179.24(12)
O2 C2 C16 C4 -177.17(13)
O1 C2 C16 C4 2.80(18)
O2 C2 C16 C5 3.3(2)
O1 C2 C16 C5 -176.73(12)
